data_2100334
loop_
_publ_author_name
'Michiue, Yuichi'
'Yoshikado, Shinzo'

_publ_section_title
;
 X-ray diffraction study for one-dimensional ionic conductors
 K~<i>x~</i>(Ga~1{-~<i>y</i>}Al~y~)~2+<i>x~</i>Ti~2{-~<i>x</i>}O~7~
 (<i>x</i> \\simeq 0.14, <i>y</i> \\simeq 0.10, 0.23, 0.39)
;
_journal_coeditor_code LC5028
_journal_issue 6
_journal_name_full 'Acta Crystallographica Section B'
_journal_page_first 608
_journal_page_last 615
_journal_paper_doi 10.1107/S0108768105031034
_journal_volume 61
_journal_year 2005
_chemical_formula_sum 'Al0.84 Ga1.3 K0.157 O7 Ti1.86'
_chemical_formula_weight 320.4
_chemical_name_systematic ' ?'
_space_group_IT_number 87
_symmetry_cell_setting tetragonal
_symmetry_space_group_name_Hall '-I 4'
_symmetry_space_group_name_H-M 'I 4/m'
_cell_angle_alpha 90
_cell_angle_beta 90
_cell_angle_gamma 90
_cell_formula_units_Z 8
_cell_length_a 18.0088(12)
_cell_length_b 18.0088(12)
_cell_length_c 2.9759(14)
_cell_measurement_reflns_used 20
_cell_measurement_temperature 298
_cell_measurement_theta_max 37
_cell_measurement_theta_min 30
_cell_volume 965.1(5)
_computing_publication_material '(Jana2000; Petricek and Dusek, 2000)'
_computing_structure_refinement '(Jana2000; Petricek and Dusek, 2000)'
_diffrn_ambient_temperature 298
_diffrn_measured_fraction_theta_full 0.95
_diffrn_measurement_device_type 'Rigaku AFC-5S'
_diffrn_measurement_method \w/2\q
_diffrn_radiation_monochromator graphite
_diffrn_radiation_type 'Mo K\a'
_diffrn_radiation_wavelength 0.71069
_diffrn_reflns_av_R_equivalents 0.0551
_diffrn_reflns_av_sigmaI/netI 0.1960
_diffrn_reflns_limit_h_max 38
_diffrn_reflns_limit_h_min -38
_diffrn_reflns_limit_k_max 38
_diffrn_reflns_limit_k_min 0
_diffrn_reflns_limit_l_max 6
_diffrn_reflns_limit_l_min 0
_diffrn_reflns_number 5056
_diffrn_reflns_theta_full 50.15
_diffrn_reflns_theta_max 50.15
_diffrn_reflns_theta_min 1.60
_diffrn_standards_decay_% <3.9
_diffrn_standards_interval_count 50
_diffrn_standards_number 3
_exptl_absorpt_coefficient_mu 10.448
_exptl_absorpt_correction_T_max 0.834
_exptl_absorpt_correction_T_min 0.646
_exptl_absorpt_correction_type numerical
_exptl_crystal_colour colorless
_exptl_crystal_density_diffrn 4.408(2)
_exptl_crystal_description prism
_exptl_crystal_F_000 1209
_exptl_crystal_size_max 0.20
_exptl_crystal_size_mid 0.03
_exptl_crystal_size_min 0.02
_refine_diff_density_max 2.28
_refine_diff_density_min -1.99
_refine_ls_extinction_coef 0.059(2)
_refine_ls_extinction_method 'B-C type 2 (Becker & Coppens, 1974)'
_refine_ls_goodness_of_fit_ref 0.99
_refine_ls_number_parameters 86
_refine_ls_number_reflns 2709
_refine_ls_R_factor_all 0.0857
_refine_ls_R_factor_gt 0.0434
_refine_ls_shift/su_max 0.0168
_refine_ls_shift/su_mean 0.0018
_refine_ls_structure_factor_coef Fsqd
_refine_ls_weighting_details w=1/(\s^2^(I)+0.0001I^2^)
_refine_ls_weighting_scheme sigma
_refine_ls_wR_factor_gt 0.0665
_refine_ls_wR_factor_ref 0.0715
_reflns_number_gt 1749
_reflns_number_total 2709
_reflns_threshold_expression I>2\s(I)
_cod_data_source_file lc5028.cif
_cod_data_source_block sample-III
_cod_depositor_comments
;
The following automatic conversions were performed:

'_exptl_absorpt_correction_type' value 'Numerical' changed to
'numerical' according to
/home/saulius/struct/CIF-dictionaries/cif_core.dic dictionary named
'cif_core.dic' version 2.4.1 from 2010-06-29.

Automatic conversion script
Id: cif_fix_values 1715 2011-07-08 13:25:40Z adriana 
;
_cod_original_formula_sum 'Al0.84 Ga1.30 K0.157 O7 Ti1.86'
_cod_database_code 2100334

loop_
_symmetry_equiv_pos_site_id
_symmetry_equiv_pos_as_xyz
1 x,y,z
2 -y,x,z
3 -x,-y,z
4 y,-x,z
5 -x,-y,-z
6 y,-x,-z
7 x,y,-z
8 -y,x,-z
9 1/2+x,1/2+y,1/2+z
10 1/2-y,1/2+x,1/2+z
11 1/2-x,1/2-y,1/2+z
12 1/2+y,1/2-x,1/2+z
13 1/2-x,1/2-y,1/2-z
14 1/2+y,1/2-x,1/2-z
15 1/2+x,1/2+y,1/2-z
16 1/2-y,1/2+x,1/2-z

loop_
_atom_site_label
_atom_site_fract_x
_atom_site_fract_y
_atom_site_fract_z
_atom_site_U_iso_or_equiv
_atom_site_adp_type
_atom_site_calc_flag
_atom_site_refinement_flags
_atom_site_occupancy
_atom_site_disorder_assembly
_atom_site_disorder_group
_atom_site_type_symbol
K1 0 0 0.226(3) 0.085(5) Uani d . 0.314(5) . . K
Ga1 0.11781(2) 0.16271(2) 0.5 0.00546(8) Uani d . 0.7059(19) . . Ga
Al1 0.11781 0.16271 0.5 0.00546 Uani d . 0.286(2) . . Al
Ga2 0.20407(2) 0.31096(2) 0 0.00668(10) Uani d . 0.475(9) . . Ga
Al2 0.20407 0.31096 0 0.00668 Uani d . 0.35(2) . . Al
Ti2 0.20407 0.31096 0 0.00668 Uani d . 0.17(2) . . Ti
Ti3 0.22114(3) 0.03631(3) 0 0.00678(10) Uani d . 0.69(2) . . Ti
Ga3 0.22114 0.03631 0 0.00678 Uani d . 0.105(10) . . Ga
Al3 0.22114 0.03631 0 0.00678 Uani d . 0.20(2) . . Al
Ti4 0.12029(3) 0.54304(3) 0 0.01008(10) Uani d . 0.997(3) . . Ti
Ga4 0.12029 0.54304 0 0.01008 Uani d . 0.003(3) . . Ga
Ga5 0.064(2) 0.102(2) 0.5 0.01 Uiso d . 0.0080(11) . . Ga
O1 0.40921(10) 0.02046(10) 0 0.0066(4) Uani d . 1 . . O
O2 0.39374(10) 0.15235(10) 0.5 0.0067(4) Uani d . 1 . . O
O3 0.28003(10) 0.00222(10) 0.5 0.0071(4) Uani d . 1 . . O
O4 0.26498(10) 0.13137(10) 0 0.0076(4) Uani d . 1 . . O
O5 0.18961(10) 0.23608(10) 0.5 0.0067(4) Uani d . 1 . . O
O6 0.15496(10) 0.06837(11) 0.5 0.0077(4) Uani d . 1 . . O
O7 0.06206(10) 0.16859(11) 0 0.0089(4) Uani d . 1 . . O

loop_
_atom_site_aniso_label
_atom_site_aniso_U_11
_atom_site_aniso_U_22
_atom_site_aniso_U_33
_atom_site_aniso_U_12
_atom_site_aniso_U_13
_atom_site_aniso_U_23
_atom_site_aniso_type_symbol
K1 0.058(4) 0.058(4) 0.140(12) 0 0 0 K
Ga1 0.00552(13) 0.00609(13) 0.00476(13) -0.00040(10) 0 0 Ga
Ga2 0.00605(16) 0.00833(17) 0.00566(18) 0.00032(12) 0 0 Ga
Ti3 0.00868(19) 0.00566(17) 0.00600(19) -0.00025(13) 0 0 Ti
Ti4 0.01162(19) 0.01070(18) 0.00792(17) -0.00049(14) 0 0 Ti
O1 0.0075(6) 0.0055(6) 0.0069(7) -0.0010(5) 0 0 O
O2 0.0059(6) 0.0071(6) 0.0070(7) 0.0008(5) 0 0 O
O3 0.0061(6) 0.0078(6) 0.0075(7) 0.0028(5) 0 0 O
O4 0.0091(7) 0.0052(6) 0.0086(7) -0.0011(5) 0 0 O
O5 0.0059(6) 0.0058(6) 0.0085(7) -0.0004(5) 0 0 O
O6 0.0054(6) 0.0094(7) 0.0084(7) 0.0011(5) 0 0 O
O7 0.0073(6) 0.0121(7) 0.0073(7) 0.0023(6) 0 0 O

loop_
_atom_type_symbol
_atom_type_scat_dispersion_real
_atom_type_scat_dispersion_imag
_atom_type_scat_source
K 0.201 0.249 'International Tables Vol C Tables  4.2.6.8 and 6.1.1.1'
Ga 0.231 1.608 'International Tables Vol C Tables  4.2.6.8 and 6.1.1.1'
Al 0.064 0.051 'International Tables Vol C Tables  4.2.6.8 and 6.1.1.1'
Ti 0.278 0.446 'International Tables Vol C Tables  4.2.6.8 and 6.1.1.1'
O 0.011 0.006 'International Tables Vol C Tables  4.2.6.8 and 6.1.1.1'

loop_
_geom_bond_atom_site_label_1
_geom_bond_atom_site_label_2
_geom_bond_site_symmetry_1
_geom_bond_site_symmetry_2
_geom_bond_distance
_geom_bond_publ_flag
Ga1 O5 . . 1.8487(18) no
Ga1 O6 . . 1.8260(19) no
Ga1 O7 . . 1.7981(11) no
Ga1 O7 . 1_556 1.7981(11) no
Ga2 O2 . 13_555 1.8813(18) no
Ga2 O4 . 13_554 1.8983(11) no
Ga2 O4 . 13_555 1.8983(11) no
Ga2 O5 . 1_554 2.0249(12) no
Ga2 O5 . . 2.0249(12) no
Ga2 O5 . 13_555 2.0937(18) no
Ti3 O3 . 1_554 1.9276(12) no
Ti3 O3 . . 1.9276(12) no
Ti3 O4 . . 1.8850(18) no
Ti3 O6 . 1_554 1.9919(12) no
Ti3 O6 . . 1.9919(12) no
Ti3 O7 . 6_555 2.009(2) no
Ti4 O1 . 13_554 1.9504(12) no
Ti4 O1 . 13_555 1.9504(12) no
Ti4 O1 . 6_565 1.9928(19) no
Ti4 O2 . 6_565 1.9605(12) no
Ti4 O2 . 6_566 1.9605(12) no
Ti4 O3 . 13_555 1.9716(19) no
Ga5 O6 . . 1.75(4) no
Ga5 O6 . 2_555 2.57(4) no
Ga5 O7 . . 1.91(3) no
Ga5 O7 . 1_556 1.91(3) no
